data_4125346
loop_
_publ_author_name
'Metrano, Anthony J.'
'Abascal, Nadia C.'
'Mercado, Brandon Q.'
'Paulson, Eric K.'
'Hurtley, Anna E.'
'Miller, Scott J.'

_publ_section_title
;
 Diversity of Secondary Structure in Catalytic Peptides with
 \b-Turn-Biased Sequences.
;
_journal_issue 1
_journal_name_full 'Journal of the American Chemical Society'
_journal_page_first 492
_journal_page_last 516
_journal_paper_doi 10.1021/jacs.6b11348
_journal_volume 139
_journal_year 2017
_chemical_absolute_configuration ad
_chemical_formula_moiety 'C25 H45 N5 O7'
_chemical_formula_sum 'C25 H45 N5 O7'
_chemical_formula_weight 527.66
_space_group_crystal_system orthorhombic
_space_group_IT_number 19
_space_group_name_Hall 'P 2ac 2ab'
_space_group_name_H-M_alt 'P 21 21 21'
_symmetry_space_group_name_Hall 'P 2ac 2ab'
_symmetry_space_group_name_H-M 'P 21 21 21'
_atom_sites_solution_hydrogens mixed
_atom_sites_solution_primary direct
_atom_sites_solution_secondary difmap
_audit_creation_method SHELXL-2014/7
_cell_angle_alpha 90
_cell_angle_beta 90
_cell_angle_gamma 90
_cell_formula_units_Z 4
_cell_length_a 9.6442(7)
_cell_length_b 10.6337(7)
_cell_length_c 28.723(2)
_cell_measurement_reflns_used 495
_cell_measurement_temperature 93(2)
_cell_measurement_theta_max 68.3
_cell_measurement_theta_min 3.1
_cell_volume 2945.6(4)
_computing_cell_refinement 'CrystalClear-SM Expert 2.0 r15 (Rigaku, 2011)'
_computing_data_collection 'CrystalClear-SM Expert 2.0 r15 (Rigaku, 2011)'
_computing_data_reduction 'CrystalClear-SM Expert 2.0 r15 (Rigaku, 2011)'
_computing_molecular_graphics
; 
Dolomanov, O.V.; Bourhis, L.J.; Gildea, R.J.; Howard, J.A.K.; Puschmann, H., 
OLEX2: A complete structure solution, refinement and analysis program 
(2009). J. Appl. Cryst., 42, 339-341. 
;
_computing_publication_material 'SHELXL-2013/2 (Sheldrick, 2014)'
_computing_structure_refinement 'SHELXL-2014/7 (Sheldrick, 2014)'
_computing_structure_solution 'SHELXT-2014/5 (Sheldrick, 2014)'
_diffrn_ambient_temperature 93(2)
_diffrn_detector_area_resol_mean 22.2
_diffrn_measured_fraction_theta_full 0.999
_diffrn_measured_fraction_theta_max 0.992
_diffrn_measurement_device_type 'Rigaku Saturn 944+ CCD'
_diffrn_measurement_method \w
_diffrn_radiation_type CuK\a
_diffrn_radiation_wavelength 1.54178
_diffrn_reflns_av_R_equivalents 0.0411
_diffrn_reflns_av_unetI/netI 0.0136
_diffrn_reflns_Laue_measured_fraction_full 0.999
_diffrn_reflns_Laue_measured_fraction_max 0.992
_diffrn_reflns_limit_h_max 11
_diffrn_reflns_limit_h_min -11
_diffrn_reflns_limit_k_max 12
_diffrn_reflns_limit_k_min -12
_diffrn_reflns_limit_l_max 34
_diffrn_reflns_limit_l_min -34
_diffrn_reflns_number 107421
_diffrn_reflns_point_group_measured_fraction_full 0.999
_diffrn_reflns_point_group_measured_fraction_max 0.990
_diffrn_reflns_theta_full 67.679
_diffrn_reflns_theta_max 68.272
_diffrn_reflns_theta_min 4.434
_diffrn_source 'Sealed Tube'
_exptl_absorpt_coefficient_mu 0.716
_exptl_absorpt_correction_T_max 1.000
_exptl_absorpt_correction_T_min 0.901
_exptl_absorpt_correction_type multi-scan
_exptl_absorpt_process_details 'Jacobson, R. (1998) Private Communication'
_exptl_crystal_colour Colorless
_exptl_crystal_density_diffrn 1.190
_exptl_crystal_density_method 'not measured'
_exptl_crystal_description Block
_exptl_crystal_F_000 1144
_exptl_crystal_size_max 0.180
_exptl_crystal_size_mid 0.120
_exptl_crystal_size_min 0.120
_refine_diff_density_max 0.137
_refine_diff_density_min -0.128
_refine_diff_density_rms 0.026
_refine_ls_abs_structure_details
; 
 Flack x determined using 2243 quotients [(I+)-(I-)]/[(I+)+(I-)] 
 (Parsons, Flack and Wagner, Acta Cryst. B69 (2013) 249-259). 
;
_refine_ls_abs_structure_Flack 0.00(3)
_refine_ls_extinction_method none
_refine_ls_goodness_of_fit_ref 1.048
_refine_ls_hydrogen_treatment mixed
_refine_ls_matrix_type full
_refine_ls_number_parameters 356
_refine_ls_number_reflns 5350
_refine_ls_number_restraints 0
_refine_ls_restrained_S_all 1.048
_refine_ls_R_factor_all 0.0245
_refine_ls_R_factor_gt 0.0241
_refine_ls_shift/su_max 0.001
_refine_ls_shift/su_mean 0.000
_refine_ls_structure_factor_coef Fsqd
_refine_ls_weighting_details 'w=1/[\s^2^(Fo^2^)+(0.0338P)^2^+0.3807P] where P=(Fo^2^+2Fc^2^)/3'
_refine_ls_weighting_scheme calc
_refine_ls_wR_factor_gt 0.0625
_refine_ls_wR_factor_ref 0.0629
_reflns_Friedel_coverage 0.752
_reflns_Friedel_fraction_full 0.999
_reflns_Friedel_fraction_max 0.988
_reflns_number_gt 5265
_reflns_number_total 5350
_reflns_threshold_expression 'I > 2\s(I)'
_cod_data_source_file ja6b11348_si_025.cif
_cod_data_source_block 007-16004
_cod_depositor_comments 'Adding full bibliography for 4125336--4125366.cif.'
_cod_database_code 4125346
_shelx_shelxl_version_number 2014/7
_shelx_space_group_comment
; 
The symmetry employed for this shelxl refinement is uniquely defined 
by the following loop, which should always be used as a source of 
symmetry information in preference to the above space-group names. 
They are only intended as comments. 
;
_shelx_estimated_absorpt_t_min 0.882
_shelx_estimated_absorpt_t_max 0.919

loop_
_space_group_symop_operation_xyz
'x, y, z'
'-x+1/2, -y, z+1/2'
'-x, y+1/2, -z+1/2'
'x+1/2, -y+1/2, -z'

loop_
_atom_site_label
_atom_site_type_symbol
_atom_site_fract_x
_atom_site_fract_y
_atom_site_fract_z
_atom_site_U_iso_or_equiv
_atom_site_adp_type
_atom_site_occupancy
_atom_site_site_symmetry_order
_atom_site_calc_flag
_atom_site_refinement_flags_posn
_atom_site_refinement_flags_adp
O1 O 1.02528(12) 0.36062(14) 0.32928(4) 0.0409(3) Uani 1 1 d . .
O2 O 0.81625(11) 0.36933(11) 0.36299(4) 0.0310(3) Uani 1 1 d . .
O3 O 0.62135(12) 0.29422(10) 0.23647(4) 0.0325(3) Uani 1 1 d . .
O4 O 0.44589(11) 0.42672(10) 0.36006(4) 0.0306(2) Uani 1 1 d . .
O5 O 0.69671(11) 0.65208(10) 0.35222(3) 0.0259(2) Uani 1 1 d . .
O6 O 0.84973(13) 0.57876(11) 0.52023(4) 0.0343(3) Uani 1 1 d . .
O7 O 0.88981(12) 0.38516(10) 0.48883(4) 0.0301(2) Uani 1 1 d . .
N1 N 0.69531(13) 0.45292(12) 0.28176(4) 0.0224(3) Uani 1 1 d . .
H1 H 0.6759(18) 0.5144(18) 0.2986(6) 0.025(4) Uiso 1 1 d . .
N2 N 0.43029(13) 0.54293(12) 0.29372(4) 0.0226(3) Uani 1 1 d . .
H2 H 0.4226(18) 0.6197(19) 0.2825(6) 0.026(4) Uiso 1 1 d . .
N3 N 0.52326(13) 0.65614(12) 0.40437(4) 0.0242(3) Uani 1 1 d . .
N4 N 0.79231(14) 0.53212(12) 0.44559(4) 0.0265(3) Uani 1 1 d . .
H4 H 0.804(2) 0.4752(18) 0.4229(6) 0.032(5) Uiso 1 1 d . .
N5 N 0.88396(14) 0.86898(12) 0.42325(4) 0.0279(3) Uani 1 1 d . .
C1 C 1.0853(2) 0.3281(2) 0.37385(7) 0.0476(5) Uani 1 1 d . .
H1A H 1.1865 0.3257 0.3711 0.071 Uiso 1 1 calc R U
H1B H 1.0512 0.2453 0.3836 0.071 Uiso 1 1 calc R U
H1C H 1.0587 0.3912 0.3971 0.071 Uiso 1 1 calc R U
C2 C 0.88828(15) 0.37921(14) 0.32910(5) 0.0254(3) Uani 1 1 d . .
C3 C 0.83828(15) 0.40997(14) 0.28032(5) 0.0243(3) Uani 1 1 d . .
H3 H 0.8377 0.3287 0.2628 0.029 Uiso 1 1 calc R U
C4 C 0.59613(15) 0.38932(14) 0.25952(5) 0.0234(3) Uani 1 1 d . .
C5 C 0.44778(16) 0.44254(15) 0.25947(5) 0.0265(3) Uani 1 1 d . .
C6 C 0.4260(2) 0.50247(18) 0.21144(6) 0.0405(4) Uani 1 1 d . .
H6A H 0.3317 0.5364 0.2094 0.061 Uiso 1 1 calc R U
H6B H 0.4393 0.4387 0.1872 0.061 Uiso 1 1 calc R U
H6C H 0.4931 0.5706 0.2070 0.061 Uiso 1 1 calc R U
C7 C 0.34483(18) 0.33519(17) 0.26689(7) 0.0394(4) Uani 1 1 d . .
H7A H 0.3661 0.2921 0.2962 0.059 Uiso 1 1 calc R U
H7B H 0.3519 0.2755 0.2410 0.059 Uiso 1 1 calc R U
H7C H 0.2505 0.3692 0.2682 0.059 Uiso 1 1 calc R U
C8 C 0.43323(14) 0.52787(13) 0.34035(5) 0.0223(3) Uani 1 1 d . .
C9 C 0.41911(15) 0.65115(14) 0.36732(5) 0.0249(3) Uani 1 1 d . .
H9 H 0.4300 0.7245 0.3459 0.030 Uiso 1 1 calc R U
C10 C 0.28237(17) 0.66109(17) 0.39424(6) 0.0349(4) Uani 1 1 d . .
H10A H 0.2542 0.7500 0.3981 0.042 Uiso 1 1 calc R U
H10B H 0.2074 0.6150 0.3780 0.042 Uiso 1 1 calc R U
C11 C 0.31446(17) 0.60113(18) 0.44122(6) 0.0355(4) Uani 1 1 d . .
H11A H 0.2500 0.6318 0.4655 0.043 Uiso 1 1 calc R U
H11B H 0.3080 0.5083 0.4394 0.043 Uiso 1 1 calc R U
C12 C 0.46219(17) 0.64255(15) 0.45139(5) 0.0283(3) Uani 1 1 d . .
H12A H 0.4637 0.7234 0.4685 0.034 Uiso 1 1 calc R U
H12B H 0.5123 0.5784 0.4698 0.034 Uiso 1 1 calc R U
C13 C 0.65754(15) 0.65670(13) 0.39318(5) 0.0222(3) Uani 1 1 d . .
C14 C 0.76254(16) 0.66251(14) 0.43322(5) 0.0241(3) Uani 1 1 d . .
H14 H 0.7183 0.7051 0.4605 0.029 Uiso 1 1 calc R U
C15 C 0.84539(16) 0.50495(14) 0.48810(5) 0.0248(3) Uani 1 1 d . .
C16 C 0.95736(17) 0.33395(16) 0.53079(6) 0.0312(3) Uani 1 1 d . .
C17 C 1.0892(2) 0.4051(2) 0.54064(9) 0.0573(6) Uani 1 1 d . .
H17A H 1.1439 0.4117 0.5120 0.086 Uiso 1 1 calc R U
H17B H 1.1430 0.3603 0.5644 0.086 Uiso 1 1 calc R U
H17C H 1.0664 0.4895 0.5520 0.086 Uiso 1 1 calc R U
C18 C 0.9921(2) 0.20044(17) 0.51619(7) 0.0454(5) Uani 1 1 d . .
H18A H 0.9069 0.1565 0.5072 0.068 Uiso 1 1 calc R U
H18B H 1.0359 0.1562 0.5423 0.068 Uiso 1 1 calc R U
H18C H 1.0560 0.2024 0.4897 0.068 Uiso 1 1 calc R U
C19 C 0.8568(2) 0.3329(2) 0.57076(7) 0.0554(6) Uani 1 1 d . .
H19A H 0.8421 0.4190 0.5818 0.083 Uiso 1 1 calc R U
H19B H 0.8945 0.2815 0.5961 0.083 Uiso 1 1 calc R U
H19C H 0.7683 0.2973 0.5604 0.083 Uiso 1 1 calc R U
C20 C 0.93521(16) 0.49883(17) 0.25329(5) 0.0312(3) Uani 1 1 d . .
H20 H 1.0265 0.4552 0.2498 0.037 Uiso 1 1 calc R U
C21 C 0.96153(19) 0.62193(17) 0.27858(6) 0.0385(4) Uani 1 1 d . .
H21A H 0.8734 0.6660 0.2833 0.058 Uiso 1 1 calc R U
H21B H 1.0238 0.6745 0.2599 0.058 Uiso 1 1 calc R U
H21C H 1.0044 0.6046 0.3089 0.058 Uiso 1 1 calc R U
C22 C 0.8777(2) 0.5212(2) 0.20463(6) 0.0461(5) Uani 1 1 d . .
H22A H 0.8583 0.4402 0.1897 0.069 Uiso 1 1 calc R U
H22B H 0.9459 0.5677 0.1861 0.069 Uiso 1 1 calc R U
H22C H 0.7918 0.5702 0.2068 0.069 Uiso 1 1 calc R U
C23 C 0.89604(16) 0.73246(14) 0.42067(5) 0.0254(3) Uani 1 1 d . .
H23A H 0.9707 0.7048 0.4420 0.030 Uiso 1 1 calc R U
H23B H 0.9237 0.7088 0.3887 0.030 Uiso 1 1 calc R U
C24 C 1.02170(18) 0.92564(17) 0.42388(6) 0.0332(4) Uani 1 1 d . .
H24A H 1.0753 0.8908 0.4498 0.050 Uiso 1 1 calc R U
H24B H 1.0131 1.0169 0.4277 0.050 Uiso 1 1 calc R U
H24C H 1.0692 0.9073 0.3945 0.050 Uiso 1 1 calc R U
C25 C 0.80442(19) 0.92052(16) 0.38448(6) 0.0349(4) Uani 1 1 d . .
H25A H 0.8449 0.8920 0.3550 0.052 Uiso 1 1 calc R U
H25B H 0.8068 1.0126 0.3858 0.052 Uiso 1 1 calc R U
H25C H 0.7081 0.8916 0.3866 0.052 Uiso 1 1 calc R U

loop_
_atom_site_aniso_label
_atom_site_aniso_U_11
_atom_site_aniso_U_22
_atom_site_aniso_U_33
_atom_site_aniso_U_23
_atom_site_aniso_U_13
_atom_site_aniso_U_12
O1 0.0238(6) 0.0618(8) 0.0369(6) 0.0113(6) -0.0033(5) 0.0081(6)
O2 0.0302(6) 0.0363(6) 0.0265(5) -0.0003(5) 0.0005(5) 0.0017(5)
O3 0.0321(6) 0.0271(6) 0.0384(6) -0.0140(5) -0.0013(5) -0.0008(5)
O4 0.0337(6) 0.0236(5) 0.0344(6) 0.0076(5) 0.0004(5) 0.0017(5)
O5 0.0281(5) 0.0293(5) 0.0204(5) -0.0039(4) 0.0019(4) -0.0015(5)
O6 0.0498(7) 0.0296(6) 0.0234(5) -0.0015(5) -0.0053(5) 0.0014(5)
O7 0.0380(6) 0.0243(5) 0.0280(5) 0.0031(4) -0.0063(5) 0.0006(5)
N1 0.0215(6) 0.0215(6) 0.0244(6) -0.0067(5) -0.0013(5) 0.0025(5)
N2 0.0235(6) 0.0198(6) 0.0246(6) -0.0001(5) -0.0033(5) 0.0011(5)
N3 0.0273(7) 0.0263(6) 0.0189(6) 0.0005(5) 0.0008(5) 0.0026(5)
N4 0.0358(7) 0.0205(6) 0.0233(6) -0.0014(5) -0.0039(5) 0.0010(5)
N5 0.0324(7) 0.0245(6) 0.0268(6) -0.0009(5) 0.0015(5) -0.0022(6)
C1 0.0333(9) 0.0673(13) 0.0421(10) 0.0159(9) -0.0119(8) 0.0052(9)
C2 0.0240(7) 0.0220(7) 0.0301(8) -0.0024(6) -0.0023(6) 0.0009(6)
C3 0.0222(7) 0.0260(7) 0.0249(7) -0.0045(6) -0.0009(6) 0.0037(6)
C4 0.0266(7) 0.0217(7) 0.0220(7) -0.0006(6) -0.0007(6) -0.0021(6)
C5 0.0254(7) 0.0252(7) 0.0290(7) -0.0070(6) -0.0069(6) 0.0005(6)
C6 0.0483(10) 0.0435(10) 0.0296(8) -0.0090(8) -0.0136(8) 0.0103(9)
C7 0.0249(8) 0.0329(9) 0.0604(11) -0.0160(8) -0.0025(8) -0.0054(7)
C8 0.0165(7) 0.0236(7) 0.0269(7) 0.0025(6) 0.0000(6) 0.0000(6)
C9 0.0254(7) 0.0248(7) 0.0245(7) 0.0020(6) -0.0003(6) 0.0055(6)
C10 0.0278(8) 0.0424(9) 0.0347(9) -0.0017(8) 0.0042(7) 0.0093(7)
C11 0.0304(8) 0.0463(10) 0.0298(8) 0.0008(7) 0.0086(7) 0.0017(8)
C12 0.0330(8) 0.0302(8) 0.0215(7) -0.0004(6) 0.0065(6) 0.0022(7)
C13 0.0280(7) 0.0164(6) 0.0223(7) -0.0009(6) 0.0010(6) 0.0015(6)
C14 0.0295(8) 0.0211(7) 0.0216(7) -0.0006(6) -0.0008(6) 0.0016(6)
C15 0.0265(7) 0.0237(7) 0.0242(7) 0.0027(6) -0.0005(6) -0.0028(6)
C16 0.0293(8) 0.0326(8) 0.0316(8) 0.0099(7) -0.0057(7) -0.0002(7)
C17 0.0423(11) 0.0483(12) 0.0812(16) 0.0147(11) -0.0254(11) -0.0095(10)
C18 0.0468(11) 0.0330(9) 0.0563(11) 0.0079(9) -0.0099(9) 0.0054(8)
C19 0.0592(13) 0.0640(14) 0.0430(11) 0.0278(10) 0.0126(10) 0.0198(11)
C20 0.0251(8) 0.0382(9) 0.0303(8) 0.0013(7) 0.0060(6) 0.0052(7)
C21 0.0335(9) 0.0371(9) 0.0448(10) 0.0044(8) 0.0073(8) -0.0088(7)
C22 0.0481(11) 0.0639(13) 0.0263(8) 0.0065(9) 0.0087(8) 0.0071(10)
C23 0.0277(7) 0.0248(7) 0.0237(7) -0.0007(6) -0.0019(6) 0.0014(6)
C24 0.0373(9) 0.0333(9) 0.0288(8) -0.0001(7) 0.0021(7) -0.0082(7)
C25 0.0390(9) 0.0264(8) 0.0395(9) 0.0022(7) -0.0027(7) 0.0028(7)

loop_
_atom_type_symbol
_atom_type_description
_atom_type_scat_dispersion_real
_atom_type_scat_dispersion_imag
_atom_type_scat_source
C C 0.0181 0.0091 'International Tables Vol C Tables 4.2.6.8 and 6.1.1.4'
H H 0.0000 0.0000 'International Tables Vol C Tables 4.2.6.8 and 6.1.1.4'
N N 0.0311 0.0180 'International Tables Vol C Tables 4.2.6.8 and 6.1.1.4'
O O 0.0492 0.0322 'International Tables Vol C Tables 4.2.6.8 and 6.1.1.4'

loop_
_geom_angle_atom_site_label_1
_geom_angle_atom_site_label_2
_geom_angle_atom_site_label_3
_geom_angle
C2 O1 C1 115.74(13)
C15 O7 C16 120.25(12)
C4 N1 C3 120.48(13)
C4 N1 H1 120.9(12)
C3 N1 H1 118.5(12)
C8 N2 C5 125.39(13)
C8 N2 H2 118.4(11)
C5 N2 H2 116.1(11)
C13 N3 C9 119.39(12)
C13 N3 C12 127.32(12)
C9 N3 C12 112.74(12)
C15 N4 C14 119.74(13)
C15 N4 H4 117.6(12)
C14 N4 H4 119.3(12)
C23 N5 C24 109.82(13)
C23 N5 C25 112.15(12)
C24 N5 C25 109.46(13)
O1 C1 H1A 109.5
O1 C1 H1B 109.5
H1A C1 H1B 109.5
O1 C1 H1C 109.5
H1A C1 H1C 109.5
H1B C1 H1C 109.5
O2 C2 O1 123.80(14)
O2 C2 C3 125.71(14)
O1 C2 C3 110.47(13)
N1 C3 C2 110.05(12)
N1 C3 C20 113.44(12)
C2 C3 C20 113.89(12)
N1 C3 H3 106.3
C2 C3 H3 106.3
C20 C3 H3 106.3
O3 C4 N1 122.10(14)
O3 C4 C5 118.98(13)
N1 C4 C5 118.73(13)
N2 C5 C7 112.13(13)
N2 C5 C6 106.62(13)
C7 C5 C6 110.31(14)
N2 C5 C4 112.04(12)
C7 C5 C4 109.23(13)
C6 C5 C4 106.32(13)
C5 C6 H6A 109.5
C5 C6 H6B 109.5
H6A C6 H6B 109.5
C5 C6 H6C 109.5
H6A C6 H6C 109.5
H6B C6 H6C 109.5
C5 C7 H7A 109.5
C5 C7 H7B 109.5
H7A C7 H7B 109.5
C5 C7 H7C 109.5
H7A C7 H7C 109.5
H7B C7 H7C 109.5
O4 C8 N2 124.52(14)
O4 C8 C9 121.94(13)
N2 C8 C9 113.54(12)
N3 C9 C8 109.77(12)
N3 C9 C10 102.77(11)
C8 C9 C10 113.05(13)
N3 C9 H9 110.3
C8 C9 H9 110.3
C10 C9 H9 110.3
C11 C10 C9 104.07(13)
C11 C10 H10A 110.9
C9 C10 H10A 110.9
C11 C10 H10B 110.9
C9 C10 H10B 110.9
H10A C10 H10B 109.0
C12 C11 C10 103.85(13)
C12 C11 H11A 111.0
C10 C11 H11A 111.0
C12 C11 H11B 111.0
C10 C11 H11B 111.0
H11A C11 H11B 109.0
N3 C12 C11 103.06(12)
N3 C12 H12A 111.2
C11 C12 H12A 111.2
N3 C12 H12B 111.2
C11 C12 H12B 111.2
H12A C12 H12B 109.1
O5 C13 N3 121.70(13)
O5 C13 C14 120.88(13)
N3 C13 C14 117.42(12)
N4 C14 C23 110.70(12)
N4 C14 C13 105.91(12)
C23 C14 C13 113.50(12)
N4 C14 H14 108.9
C23 C14 H14 108.9
C13 C14 H14 108.9
O6 C15 O7 126.20(14)
O6 C15 N4 124.12(14)
O7 C15 N4 109.67(13)
O7 C16 C19 110.02(14)
O7 C16 C17 109.94(14)
C19 C16 C17 113.89(18)
O7 C16 C18 102.55(13)
C19 C16 C18 110.26(16)
C17 C16 C18 109.59(16)
C16 C17 H17A 109.5
C16 C17 H17B 109.5
H17A C17 H17B 109.5
C16 C17 H17C 109.5
H17A C17 H17C 109.5
H17B C17 H17C 109.5
C16 C18 H18A 109.5
C16 C18 H18B 109.5
H18A C18 H18B 109.5
C16 C18 H18C 109.5
H18A C18 H18C 109.5
H18B C18 H18C 109.5
C16 C19 H19A 109.5
C16 C19 H19B 109.5
H19A C19 H19B 109.5
C16 C19 H19C 109.5
H19A C19 H19C 109.5
H19B C19 H19C 109.5
C21 C20 C22 111.42(15)
C21 C20 C3 112.92(13)
C22 C20 C3 109.75(14)
C21 C20 H20 107.5
C22 C20 H20 107.5
C3 C20 H20 107.5
C20 C21 H21A 109.5
C20 C21 H21B 109.5
H21A C21 H21B 109.5
C20 C21 H21C 109.5
H21A C21 H21C 109.5
H21B C21 H21C 109.5
C20 C22 H22A 109.5
C20 C22 H22B 109.5
H22A C22 H22B 109.5
C20 C22 H22C 109.5
H22A C22 H22C 109.5
H22B C22 H22C 109.5
N5 C23 C14 113.88(13)
N5 C23 H23A 108.8
C14 C23 H23A 108.8
N5 C23 H23B 108.8
C14 C23 H23B 108.8
H23A C23 H23B 107.7
N5 C24 H24A 109.5
N5 C24 H24B 109.5
H24A C24 H24B 109.5
N5 C24 H24C 109.5
H24A C24 H24C 109.5
H24B C24 H24C 109.5
N5 C25 H25A 109.5
N5 C25 H25B 109.5
H25A C25 H25B 109.5
N5 C25 H25C 109.5
H25A C25 H25C 109.5
H25B C25 H25C 109.5

loop_
_geom_bond_atom_site_label_1
_geom_bond_atom_site_label_2
_geom_bond_distance
O1 C2 1.3360(19)
O1 C1 1.447(2)
O2 C2 1.2004(19)
O3 C4 1.2329(18)
O4 C8 1.2216(18)
O5 C13 1.2366(17)
O6 C15 1.2122(19)
O7 C15 1.3440(19)
O7 C16 1.4742(18)
N1 C4 1.334(2)
N1 C3 1.4531(19)
N1 H1 0.834(19)
N2 C8 1.3492(19)
N2 C5 1.4616(19)
N2 H2 0.881(19)
N3 C13 1.334(2)
N3 C9 1.4644(19)
N3 C12 1.4804(18)
N4 C15 1.3551(19)
N4 C14 1.4599(19)
N4 H4 0.896(19)
N5 C23 1.4583(19)
N5 C24 1.459(2)
N5 C25 1.459(2)
C1 H1A 0.9800
C1 H1B 0.9800
C1 H1C 0.9800
C2 C3 1.517(2)
C3 C20 1.539(2)
C3 H3 1.0000
C4 C5 1.539(2)
C5 C7 1.528(2)
C5 C6 1.534(2)
C6 H6A 0.9800
C6 H6B 0.9800
C6 H6C 0.9800
C7 H7A 0.9800
C7 H7B 0.9800
C7 H7C 0.9800
C8 C9 1.529(2)
C9 C10 1.532(2)
C9 H9 1.0000
C10 C11 1.524(2)
C10 H10A 0.9900
C10 H10B 0.9900
C11 C12 1.520(2)
C11 H11A 0.9900
C11 H11B 0.9900
C12 H12A 0.9900
C12 H12B 0.9900
C13 C14 1.533(2)
C14 C23 1.530(2)
C14 H14 1.0000
C16 C19 1.503(3)
C16 C17 1.506(3)
C16 C18 1.518(3)
C17 H17A 0.9800
C17 H17B 0.9800
C17 H17C 0.9800
C18 H18A 0.9800
C18 H18B 0.9800
C18 H18C 0.9800
C19 H19A 0.9800
C19 H19B 0.9800
C19 H19C 0.9800
C20 C21 1.518(3)
C20 C22 1.522(2)
C20 H20 1.0000
C21 H21A 0.9800
C21 H21B 0.9800
C21 H21C 0.9800
C22 H22A 0.9800
C22 H22B 0.9800
C22 H22C 0.9800
C23 H23A 0.9900
C23 H23B 0.9900
C24 H24A 0.9800
C24 H24B 0.9800
C24 H24C 0.9800
C25 H25A 0.9800
C25 H25B 0.9800
C25 H25C 0.9800

loop_
_geom_hbond_atom_site_label_D
_geom_hbond_atom_site_label_H
_geom_hbond_atom_site_label_A
_geom_hbond_distance_DH
_geom_hbond_distance_HA
_geom_hbond_distance_DA
_geom_hbond_angle_DHA
_geom_hbond_site_symmetry_A
N1 H1 O5 0.834(19) 2.135(19) 2.9294(17) 159.1(17) .
N2 H2 O3 0.881(19) 1.98(2) 2.8532(17) 170.9(17) 3_655
N4 H4 O2 0.896(19) 2.06(2) 2.9460(17) 169.5(17) .

loop_
_geom_torsion_atom_site_label_1
_geom_torsion_atom_site_label_2
_geom_torsion_atom_site_label_3
_geom_torsion_atom_site_label_4
_geom_torsion
C1 O1 C2 O2 -0.6(2)
C1 O1 C2 C3 -178.86(15)
C4 N1 C3 C2 -118.53(14)
C4 N1 C3 C20 112.55(15)
O2 C2 C3 N1 12.4(2)
O1 C2 C3 N1 -169.36(13)
O2 C2 C3 C20 141.09(16)
O1 C2 C3 C20 -40.69(18)
C3 N1 C4 O3 -1.3(2)
C3 N1 C4 C5 -176.29(13)
C8 N2 C5 C7 55.12(19)
C8 N2 C5 C6 175.95(14)
C8 N2 C5 C4 -68.12(18)
O3 C4 C5 N2 171.31(13)
N1 C4 C5 N2 -13.56(19)
O3 C4 C5 C7 46.44(19)
N1 C4 C5 C7 -138.42(14)
O3 C4 C5 C6 -72.58(17)
N1 C4 C5 C6 102.56(16)
C5 N2 C8 O4 -2.9(2)
C5 N2 C8 C9 177.10(13)
C13 N3 C9 C8 63.12(17)
C12 N3 C9 C8 -109.04(14)
C13 N3 C9 C10 -176.34(14)
C12 N3 C9 C10 11.49(16)
O4 C8 C9 N3 46.23(18)
N2 C8 C9 N3 -133.74(13)
O4 C8 C9 C10 -67.86(18)
N2 C8 C9 C10 112.17(14)
N3 C9 C10 C11 -29.76(16)
C8 C9 C10 C11 88.50(15)
C9 C10 C11 C12 37.42(17)
C13 N3 C12 C11 -160.00(15)
C9 N3 C12 C11 11.41(17)
C10 C11 C12 N3 -29.69(16)
C9 N3 C13 O5 -0.6(2)
C12 N3 C13 O5 170.31(13)
C9 N3 C13 C14 179.77(12)
C12 N3 C13 C14 -9.3(2)
C15 N4 C14 C23 77.38(17)
C15 N4 C14 C13 -159.19(13)
O5 C13 C14 N4 -89.52(16)
N3 C13 C14 N4 90.12(16)
O5 C13 C14 C23 32.14(19)
N3 C13 C14 C23 -148.23(13)
C16 O7 C15 O6 -3.2(2)
C16 O7 C15 N4 177.55(13)
C14 N4 C15 O6 12.7(2)
C14 N4 C15 O7 -167.97(13)
C15 O7 C16 C19 63.8(2)
C15 O7 C16 C17 -62.4(2)
C15 O7 C16 C18 -178.94(14)
N1 C3 C20 C21 70.59(17)
C2 C3 C20 C21 -56.34(18)
N1 C3 C20 C22 -54.37(18)
C2 C3 C20 C22 178.70(14)
C24 N5 C23 C14 164.01(12)
C25 N5 C23 C14 -74.05(16)
N4 C14 C23 N5 -160.39(12)
C13 C14 C23 N5 80.67(16)
